data_4342772
loop_
_publ_author_name
'Forni\'es, Juan'
'Gim\'enez, Nora'
'Ib\'a\~nez, Susana'
'Lalinde, Elena'
'Mart\'in, Antonio'
'Moreno, M. Teresa'

_publ_section_title
;
 An Extended Chain and Trinuclear Complexes Based on Pt(II)-M (M = Tl(I),
 Pb(II)) Bonds: Contrasting Photophysical Behavior.
;
_journal_issue 9
_journal_name_full 'Inorganic chemistry'
_journal_page_first 4351
_journal_page_last 4363
_journal_paper_doi 10.1021/acs.inorgchem.5b00083
_journal_volume 54
_journal_year 2015
_chemical_formula_sum 'C70 H60 F20 N3 O Pt2 Tl'
_chemical_formula_weight 1933.76
_chemical_name_systematic
;
 ?
;
_space_group_crystal_system orthorhombic
_space_group_IT_number 61
_space_group_name_Hall '-P 2ac 2ab'
_space_group_name_H-M_alt 'P b c a'
_symmetry_space_group_name_Hall '-P 2ac 2ab'
_symmetry_space_group_name_H-M 'P b c a'
_atom_sites_solution_hydrogens geom
_audit_creation_method SHELXL-2013
_cell_angle_alpha 90
_cell_angle_beta 90
_cell_angle_gamma 90
_cell_formula_units_Z 8
_cell_length_a 20.866(4)
_cell_length_b 20.269(4)
_cell_length_c 31.102(6)
_cell_measurement_reflns_used 20938
_cell_measurement_temperature 173(2)
_cell_measurement_theta_max 0
_cell_measurement_theta_min 0
_cell_volume 13154(4)
_computing_cell_refinement 'HKL Scalepack (Otwinowski & Minor 1997)'
_computing_data_collection 'Collect (Bruker AXS BV, 1997-2004)'
_computing_data_reduction 'HKL Denzo and Scalepack (Otwinowski & Minor 1997)'
_computing_molecular_graphics 'Ortep for Windows (Farrugia, 2012)'
_computing_publication_material 'WinGX publication routines (Farrugia, 2012)'
_computing_structure_refinement 'SHELXL-2013 (Sheldrick, 2013)'
_computing_structure_solution 'SIR-92 (Altomare et al., 1994)'
_diffrn_ambient_temperature 173(2)
_diffrn_detector_area_resol_mean 9
_diffrn_measured_fraction_theta_full 0.996
_diffrn_measured_fraction_theta_max 0.994
_diffrn_measurement_device_type KappaCCD
_diffrn_measurement_method 'CCD rotation images, thick slices'
_diffrn_radiation_type MoK\a
_diffrn_radiation_wavelength 0.71073
_diffrn_reflns_av_R_equivalents 0.0766
_diffrn_reflns_av_unetI/netI 0.0354
_diffrn_reflns_laue_measured_fraction_full 0.996
_diffrn_reflns_laue_measured_fraction_max 0.994
_diffrn_reflns_limit_h_max 27
_diffrn_reflns_limit_h_min -26
_diffrn_reflns_limit_k_max 23
_diffrn_reflns_limit_k_min -26
_diffrn_reflns_limit_l_max 40
_diffrn_reflns_limit_l_min -40
_diffrn_reflns_number 193038
_diffrn_reflns_point_group_measured_fraction_full 0.996
_diffrn_reflns_point_group_measured_fraction_max 0.994
_diffrn_reflns_theta_full 25.000
_diffrn_reflns_theta_max 27.470
_diffrn_reflns_theta_min 1.309
_diffrn_source 'Enraf Nonius FR590'
_exptl_absorpt_coefficient_mu 6.791
_exptl_absorpt_correction_T_max 1.000
_exptl_absorpt_correction_T_min 0.953
_exptl_absorpt_correction_type multi-scan
_exptl_absorpt_process_details
;
 Scaled and merged with Sortav
 R.H. Blessing, (1987) Cryst. Rev. 1, 3-58
 R.H. Blessing, (1989) J. Appl. Cryst. 22, 396-397
;
_exptl_crystal_colour orange
_exptl_crystal_density_diffrn 1.953
_exptl_crystal_density_method 'not measured'
_exptl_crystal_description prismatic
_exptl_crystal_F_000 7408
_exptl_crystal_size_max 0.200
_exptl_crystal_size_mid 0.200
_exptl_crystal_size_min 0.150
_refine_diff_density_max 0.560
_refine_diff_density_min -0.901
_refine_diff_density_rms 0.106
_refine_ls_extinction_method none
_refine_ls_goodness_of_fit_ref 1.020
_refine_ls_hydrogen_treatment constr
_refine_ls_matrix_type full
_refine_ls_number_parameters 874
_refine_ls_number_reflns 14983
_refine_ls_number_restraints 0
_refine_ls_restrained_S_all 1.020
_refine_ls_R_factor_all 0.0567
_refine_ls_R_factor_gt 0.0306
_refine_ls_shift/su_max 0.002
_refine_ls_shift/su_mean 0.000
_refine_ls_structure_factor_coef Fsqd
_refine_ls_weighting_details 'w=1/[\s^2^(Fo^2^)+(0.0255P)^2^+14.9641P] where P=(Fo^2^+2Fc^2^)/3'
_refine_ls_weighting_scheme calc
_refine_ls_wR_factor_gt 0.0588
_refine_ls_wR_factor_ref 0.0655
_reflns_Friedel_coverage 0.000
_reflns_number_gt 10793
_reflns_number_total 14983
_reflns_threshold_expression 'I > 2\s(I)'
_cod_data_source_file ic5b00083_si_002.cif
_cod_data_source_block 2c
_cod_depositor_comments 'Adding full bibliography for 4342769--4342773.cif.'
_cod_original_cell_volume 13154(5)
_cod_database_code 4342772
_shelx_space_group_comment
;
The symmetry employed for this shelxl refinement is uniquely defined
by the following loop, which should always be used as a source of
symmetry information in preference to the above space-group names.
They are only intended as comments.
;
_shelx_estimated_absorpt_t_min 0.344
_shelx_estimated_absorpt_t_max 0.429
_shelxl_version_number 2013-4

loop_
_space_group_symop_operation_xyz
'x, y, z'
'-x+1/2, -y, z+1/2'
'-x, y+1/2, -z+1/2'
'x+1/2, -y+1/2, -z'
'-x, -y, -z'
'x-1/2, y, -z-1/2'
'x, -y-1/2, z-1/2'
'-x-1/2, y-1/2, z'

loop_
_atom_site_label
_atom_site_type_symbol
_atom_site_fract_x
_atom_site_fract_y
_atom_site_fract_z
_atom_site_U_iso_or_equiv
_atom_site_adp_type
_atom_site_occupancy
_atom_site_site_symmetry_order
_atom_site_calc_flag
_atom_site_refinement_flags_posn
_atom_site_refinement_flags_adp
Pt1 Pt 0.31953(2) 0.24850(2) 0.21267(2) 0.02986(4) Uani 1 1 d . .
Pt2 Pt 0.34643(2) 0.18666(2) 0.03230(2) 0.03434(5) Uani 1 1 d . .
Tl Tl 0.34372(2) 0.24560(2) 0.11972(2) 0.04142(5) Uani 1 1 d . .
F1 F 0.27961(13) 0.37539(12) 0.15424(8) 0.0493(7) Uani 1 1 d . .
F2 F 0.20916(13) 0.48180(12) 0.17374(9) 0.0575(7) Uani 1 1 d . .
F3 F 0.15208(13) 0.49289(12) 0.25156(10) 0.0606(8) Uani 1 1 d . .
F4 F 0.16283(13) 0.39241(14) 0.30961(9) 0.0589(7) Uani 1 1 d . .
F5 F 0.22863(11) 0.28373(13) 0.28995(8) 0.0453(6) Uani 1 1 d . .
F6 F 0.27578(12) 0.12529(12) 0.26940(9) 0.0509(7) Uani 1 1 d . .
F7 F 0.18064(14) 0.03714(13) 0.26263(10) 0.0663(9) Uani 1 1 d . .
F8 F 0.09332(13) 0.04642(13) 0.19829(11) 0.0690(9) Uani 1 1 d . .
F9 F 0.10253(13) 0.14551(14) 0.13974(10) 0.0611(8) Uani 1 1 d . .
F10 F 0.19977(12) 0.23163(12) 0.14350(9) 0.0484(7) Uani 1 1 d . .
F11 F 0.34843(13) 0.04494(13) -0.01551(10) 0.0587(7) Uani 1 1 d . .
F12 F 0.41818(15) -0.06393(14) -0.00227(11) 0.0767(10) Uani 1 1 d . .
F13 F 0.51121(15) -0.06607(14) 0.05918(11) 0.0814(11) Uani 1 1 d . .
F14 F 0.53058(15) 0.04184(17) 0.10950(10) 0.0793(10) Uani 1 1 d . .
F15 F 0.45921(13) 0.15037(14) 0.09901(9) 0.0585(7) Uani 1 1 d . .
F16 F 0.29099(12) 0.09492(12) 0.11191(8) 0.0465(6) Uani 1 1 d . .
F17 F 0.18457(13) 0.02027(12) 0.11752(8) 0.0516(7) Uani 1 1 d . .
F18 F 0.09754(12) 0.01952(12) 0.05283(9) 0.0530(7) Uani 1 1 d . .
F19 F 0.12146(12) 0.08907(12) -0.02041(9) 0.0510(7) Uani 1 1 d . .
F20 F 0.22818(13) 0.16062(13) -0.02820(8) 0.0508(7) Uani 1 1 d . .
N1 N 0.39271(16) 0.17767(17) 0.20687(11) 0.0362(8) Uani 1 1 d . .
N2 N 0.4225(2) 0.24336(18) 0.01181(12) 0.0493(10) Uani 1 1 d . .
O O 0.44578(18) 0.32165(18) 0.11751(16) 0.0904(15) Uani 1 1 d . .
C1 C 0.25860(18) 0.32443(19) 0.22169(13) 0.0307(9) Uani 1 1 d . .
C2 C 0.2507(2) 0.37698(19) 0.19339(13) 0.0349(9) Uani 1 1 d . .
C3 C 0.2156(2) 0.4321(2) 0.20295(15) 0.0394(10) Uani 1 1 d . .
C4 C 0.1865(2) 0.4379(2) 0.24203(16) 0.0414(11) Uani 1 1 d . .
C5 C 0.1920(2) 0.3879(2) 0.27101(14) 0.0371(10) Uani 1 1 d . .
C6 C 0.22588(19) 0.3323(2) 0.25982(13) 0.0334(9) Uani 1 1 d . .
C7 C 0.24360(19) 0.18183(19) 0.20610(14) 0.0334(9) Uani 1 1 d . .
C8 C 0.23476(19) 0.1316(2) 0.23530(14) 0.0363(10) Uani 1 1 d . .
C9 C 0.1861(2) 0.0860(2) 0.23310(17) 0.0452(12) Uani 1 1 d . .
C10 C 0.1419(2) 0.0904(2) 0.20081(17) 0.0482(12) Uani 1 1 d . .
C11 C 0.1472(2) 0.1402(2) 0.17139(15) 0.0427(11) Uani 1 1 d . .
C12 C 0.1969(2) 0.1842(2) 0.17472(14) 0.0385(10) Uani 1 1 d . .
C13 C 0.3999(2) 0.1031(2) 0.04129(14) 0.0392(10) Uani 1 1 d . .
C14 C 0.3925(2) 0.0466(2) 0.01702(16) 0.0457(11) Uani 1 1 d . .
C15 C 0.4273(3) -0.0108(2) 0.02313(18) 0.0547(14) Uani 1 1 d . .
C16 C 0.4740(3) -0.0116(3) 0.0543(2) 0.0588(15) Uani 1 1 d . .
C17 C 0.4838(2) 0.0426(3) 0.07952(16) 0.0552(14) Uani 1 1 d . .
C18 C 0.4469(2) 0.0976(2) 0.07271(16) 0.0457(12) Uani 1 1 d . .
C19 C 0.2649(2) 0.1327(2) 0.04218(14) 0.0370(10) Uani 1 1 d . .
C20 C 0.2501(2) 0.0947(2) 0.07782(13) 0.0341(9) Uani 1 1 d . .
C21 C 0.1958(2) 0.0566(2) 0.08197(14) 0.0378(10) Uani 1 1 d . .
C22 C 0.1521(2) 0.0555(2) 0.04911(15) 0.0386(10) Uani 1 1 d . .
C23 C 0.1641(2) 0.0909(2) 0.01263(15) 0.0387(10) Uani 1 1 d . .
C24 C 0.2191(2) 0.1272(2) 0.00987(14) 0.0377(10) Uani 1 1 d . .
C25 C 0.3884(2) 0.1143(2) 0.19580(14) 0.0393(10) Uani 1 1 d . .
H25 H 0.3475 0.0960 0.1896 0.047 Uiso 1 1 calc R U
C26 C 0.4426(2) 0.0742(2) 0.19308(16) 0.0499(13) Uani 1 1 d . .
H26 H 0.4384 0.0294 0.1846 0.060 Uiso 1 1 calc R U
C27 C 0.5018(2) 0.0991(3) 0.20251(16) 0.0574(14) Uani 1 1 d . .
H27 H 0.5385 0.0715 0.2011 0.069 Uiso 1 1 calc R U
C28 C 0.5081(2) 0.1650(2) 0.21415(16) 0.0477(12) Uani 1 1 d . .
C29 C 0.5678(2) 0.1967(3) 0.22547(18) 0.0615(15) Uani 1 1 d . .
H29 H 0.6064 0.1720 0.2243 0.074 Uiso 1 1 calc R U
C30 C 0.5699(2) 0.2601(3) 0.23755(19) 0.0628(16) Uani 1 1 d . .
H30 H 0.6099 0.2786 0.2458 0.075 Uiso 1 1 calc R U
C31 C 0.5140(2) 0.3009(2) 0.23845(15) 0.0485(12) Uani 1 1 d . .
C32 C 0.5142(2) 0.3688(3) 0.24857(16) 0.0557(14) Uani 1 1 d . .
H32 H 0.5532 0.3900 0.2563 0.067 Uiso 1 1 calc R U
C33 C 0.4587(2) 0.4040(2) 0.24727(15) 0.0487(12) Uani 1 1 d . .
H33 H 0.4593 0.4496 0.2542 0.058 Uiso 1 1 calc R U
C34 C 0.4006(2) 0.3737(2) 0.23588(13) 0.0380(10) Uani 1 1 d . .
H34 H 0.3627 0.3996 0.2349 0.046 Uiso 1 1 calc R U
C35 C 0.39689(19) 0.3076(2) 0.22606(13) 0.0321(9) Uani 1 1 d . .
C36 C 0.4546(2) 0.2721(2) 0.22723(14) 0.0377(10) Uani 1 1 d . .
C37 C 0.45198(19) 0.2036(2) 0.21595(13) 0.0372(10) Uani 1 1 d . .
C38 C 0.4860(2) 0.2284(2) 0.00663(14) 0.0453(11) Uani 1 1 d . .
H38 H 0.5015 0.1867 0.0159 0.054 Uiso 1 1 calc R U
C39 C 0.5287(3) 0.2736(3) -0.01203(16) 0.0604(15) Uani 1 1 d . .
H39 H 0.5728 0.2624 -0.0144 0.072 Uiso 1 1 calc R U
C40 C 0.5081(3) 0.3333(3) -0.02676(16) 0.0652(17) Uani 1 1 d . .
H40 H 0.5373 0.3622 -0.0406 0.078 Uiso 1 1 calc R U
C41 C 0.4444(3) 0.3522(2) -0.02161(15) 0.0545(14) Uani 1 1 d . .
C42 C 0.4181(4) 0.4145(3) -0.03485(17) 0.0698(18) Uani 1 1 d . .
H42 H 0.4451 0.4454 -0.0490 0.084 Uiso 1 1 calc R U
C43 C 0.3567(4) 0.4303(3) -0.02772(18) 0.0736(19) Uani 1 1 d . .
H43 H 0.3412 0.4720 -0.0371 0.088 Uiso 1 1 calc R U
C44 C 0.3140(3) 0.3865(2) -0.00647(15) 0.0551(14) Uani 1 1 d . .
C45 C 0.2507(3) 0.4016(3) 0.00431(17) 0.0658(16) Uani 1 1 d . .
H45 H 0.2336 0.4439 -0.0020 0.079 Uiso 1 1 calc R U
C46 C 0.2129(3) 0.3544(3) 0.02423(17) 0.0652(16) Uani 1 1 d . .
H46 H 0.1699 0.3644 0.0320 0.078 Uiso 1 1 calc R U
C47 C 0.2382(2) 0.2925(2) 0.03268(15) 0.0504(12) Uani 1 1 d . .
H47 H 0.2115 0.2605 0.0460 0.060 Uiso 1 1 calc R U
C48 C 0.2980(2) 0.27589(19) 0.02290(12) 0.0306(9) Uani 1 1 d . .
C49 C 0.3369(2) 0.3230(2) 0.00472(14) 0.0463(12) Uani 1 1 d . .
C50 C 0.4023(2) 0.3064(2) -0.00211(13) 0.0442(12) Uani 1 1 d . .
C51 C 0.4364(3) 0.3902(3) 0.1092(2) 0.0724(17) Uani 1 1 d . .
H51A H 0.4260 0.4142 0.1360 0.087 Uiso 1 1 calc R U
H51B H 0.4013 0.3969 0.0882 0.087 Uiso 1 1 calc R U
C52 C 0.4992(3) 0.4131(3) 0.09108(18) 0.0623(15) Uani 1 1 d . .
H52A H 0.5073 0.4600 0.0981 0.075 Uiso 1 1 calc R U
H52B H 0.5007 0.4072 0.0595 0.075 Uiso 1 1 calc R U
C53 C 0.5466(3) 0.3682(3) 0.1135(2) 0.0770(18) Uani 1 1 d . .
H53A H 0.5862 0.3630 0.0963 0.092 Uiso 1 1 calc R U
H53B H 0.5580 0.3854 0.1423 0.092 Uiso 1 1 calc R U
C54 C 0.5112(2) 0.3042(3) 0.11695(18) 0.0591(14) Uani 1 1 d . .
H54A H 0.5208 0.2754 0.0920 0.071 Uiso 1 1 calc R U
H54B H 0.5231 0.2806 0.1437 0.071 Uiso 1 1 calc R U
N3 N 0.87866(17) 0.27552(17) 0.13071(11) 0.0363(8) Uani 1 1 d . .
C55 C 0.8549(2) 0.3378(2) 0.15244(14) 0.0422(11) Uani 1 1 d . .
H55A H 0.8884 0.3534 0.1726 0.051 Uiso 1 1 calc R U
H55B H 0.8165 0.3266 0.1697 0.051 Uiso 1 1 calc R U
C56 C 0.8377(2) 0.3942(2) 0.12226(15) 0.0480(12) Uani 1 1 d . .
H56A H 0.8749 0.4049 0.1038 0.058 Uiso 1 1 calc R U
H56B H 0.8016 0.3808 0.1035 0.058 Uiso 1 1 calc R U
C57 C 0.8187(3) 0.4544(2) 0.14846(18) 0.0620(15) Uani 1 1 d . .
H57A H 0.7863 0.4414 0.1701 0.074 Uiso 1 1 calc R U
H57B H 0.8568 0.4711 0.1641 0.074 Uiso 1 1 calc R U
C58 C 0.7916(4) 0.5092(3) 0.1207(2) 0.096(2) Uani 1 1 d . .
H58A H 0.7801 0.5469 0.1388 0.143 Uiso 1 1 calc R U
H58B H 0.7534 0.4933 0.1056 0.143 Uiso 1 1 calc R U
H58C H 0.8239 0.5230 0.0996 0.143 Uiso 1 1 calc R U
C59 C 0.8904(2) 0.2244(2) 0.16601(14) 0.0431(11) Uani 1 1 d . .
H59A H 0.9261 0.2400 0.1843 0.052 Uiso 1 1 calc R U
H59B H 0.8517 0.2218 0.1843 0.052 Uiso 1 1 calc R U
C60 C 0.9062(2) 0.1557(2) 0.14997(15) 0.0470(12) Uani 1 1 d . .
H60A H 0.8676 0.1361 0.1366 0.056 Uiso 1 1 calc R U
H60B H 0.9399 0.1587 0.1276 0.056 Uiso 1 1 calc R U
C61 C 0.9293(2) 0.1112(2) 0.18570(15) 0.0487(12) Uani 1 1 d . .
H61A H 0.9688 0.1300 0.1983 0.058 Uiso 1 1 calc R U
H61B H 0.8963 0.1096 0.2086 0.058 Uiso 1 1 calc R U
C62 C 0.9429(3) 0.0419(2) 0.17038(17) 0.0617(14) Uani 1 1 d . .
H62A H 0.9577 0.0150 0.1946 0.093 Uiso 1 1 calc R U
H62B H 0.9762 0.0431 0.1482 0.093 Uiso 1 1 calc R U
H62C H 0.9037 0.0227 0.1584 0.093 Uiso 1 1 calc R U
C63 C 0.8290(2) 0.2498(2) 0.09870(14) 0.0371(10) Uani 1 1 d . .
H63A H 0.8246 0.2822 0.0751 0.045 Uiso 1 1 calc R U
H63B H 0.8452 0.2082 0.0860 0.045 Uiso 1 1 calc R U
C64 C 0.7630(2) 0.2370(2) 0.11767(15) 0.0441(11) Uani 1 1 d . .
H64A H 0.7676 0.2127 0.1451 0.053 Uiso 1 1 calc R U
H64B H 0.7418 0.2796 0.1239 0.053 Uiso 1 1 calc R U
C65 C 0.7220(2) 0.1979(2) 0.08757(16) 0.0501(12) Uani 1 1 d . .
H65A H 0.7415 0.1538 0.0834 0.060 Uiso 1 1 calc R U
H65B H 0.7210 0.2202 0.0593 0.060 Uiso 1 1 calc R U
C66 C 0.6536(3) 0.1895(3) 0.1039(2) 0.0814(19) Uani 1 1 d . .
H66A H 0.6288 0.1636 0.0831 0.122 Uiso 1 1 calc R U
H66B H 0.6337 0.2330 0.1075 0.122 Uiso 1 1 calc R U
H66C H 0.6542 0.1665 0.1316 0.122 Uiso 1 1 calc R U
C67 C 0.9404(2) 0.2890(2) 0.10603(14) 0.0405(10) Uani 1 1 d . .
H67A H 0.9573 0.2465 0.0951 0.049 Uiso 1 1 calc R U
H67B H 0.9300 0.3168 0.0808 0.049 Uiso 1 1 calc R U
C68 C 0.9928(2) 0.3229(2) 0.13179(15) 0.0505(12) Uani 1 1 d . .
H68A H 0.9963 0.3016 0.1604 0.061 Uiso 1 1 calc R U
H68B H 0.9811 0.3697 0.1363 0.061 Uiso 1 1 calc R U
C69 C 1.0577(2) 0.3193(2) 0.10906(16) 0.0496(12) Uani 1 1 d . .
H69A H 1.0723 0.2729 0.1082 0.059 Uiso 1 1 calc R U
H69B H 1.0528 0.3348 0.0790 0.059 Uiso 1 1 calc R U
C70 C 1.1079(3) 0.3615(3) 0.13191(18) 0.0654(15) Uani 1 1 d . .
H70A H 1.1488 0.3581 0.1166 0.098 Uiso 1 1 calc R U
H70B H 1.1133 0.3457 0.1615 0.098 Uiso 1 1 calc R U
H70C H 1.0938 0.4076 0.1323 0.098 Uiso 1 1 calc R U

loop_
_atom_site_aniso_label
_atom_site_aniso_U_11
_atom_site_aniso_U_22
_atom_site_aniso_U_33
_atom_site_aniso_U_23
_atom_site_aniso_U_13
_atom_site_aniso_U_12
Pt1 0.02472(8) 0.03323(8) 0.03164(8) 0.00427(7) -0.00022(6) 0.00081(7)
Pt2 0.03401(9) 0.03689(9) 0.03212(9) 0.00528(7) 0.00301(8) 0.00132(7)
Tl 0.04443(10) 0.04706(11) 0.03277(9) 0.00146(7) 0.00594(8) -0.00083(8)
F1 0.0567(17) 0.0467(15) 0.0444(16) 0.0140(12) 0.0150(13) 0.0098(13)
F2 0.0643(19) 0.0406(15) 0.068(2) 0.0176(13) 0.0115(16) 0.0088(13)
F3 0.0620(18) 0.0449(15) 0.075(2) -0.0062(14) 0.0161(16) 0.0134(14)
F4 0.0546(18) 0.0761(19) 0.0459(17) -0.0048(14) 0.0148(14) 0.0087(14)
F5 0.0376(14) 0.0607(16) 0.0376(15) 0.0139(13) 0.0005(12) 0.0026(12)
F6 0.0483(16) 0.0531(16) 0.0514(17) 0.0204(13) -0.0016(14) 0.0016(13)
F7 0.068(2) 0.0472(16) 0.083(2) 0.0266(15) 0.0162(17) -0.0080(14)
F8 0.0497(18) 0.0564(17) 0.101(3) -0.0012(16) 0.0088(17) -0.0241(14)
F9 0.0423(16) 0.0687(18) 0.072(2) 0.0005(15) -0.0116(15) -0.0122(14)
F10 0.0394(15) 0.0549(16) 0.0510(17) 0.0154(13) -0.0086(13) -0.0066(12)
F11 0.0473(16) 0.0627(18) 0.0660(19) -0.0125(15) 0.0024(16) -0.0063(14)
F12 0.063(2) 0.0508(18) 0.116(3) -0.0115(18) 0.039(2) -0.0090(15)
F13 0.077(2) 0.0626(19) 0.105(3) 0.0352(18) 0.040(2) 0.0333(17)
F14 0.062(2) 0.114(3) 0.062(2) 0.0208(18) -0.0016(17) 0.0417(19)
F15 0.0528(18) 0.0712(19) 0.0516(18) -0.0024(15) -0.0101(15) 0.0136(14)
F16 0.0496(16) 0.0516(15) 0.0383(15) 0.0125(12) -0.0071(13) -0.0069(12)
F17 0.0582(17) 0.0489(15) 0.0477(17) 0.0134(13) 0.0028(14) -0.0093(13)
F18 0.0428(16) 0.0501(15) 0.0661(19) 0.0024(13) 0.0040(14) -0.0130(13)
F19 0.0413(15) 0.0560(16) 0.0558(18) 0.0008(13) -0.0130(13) 0.0024(12)
F20 0.0516(16) 0.0614(16) 0.0394(16) 0.0160(13) -0.0052(13) -0.0048(13)
N1 0.0315(19) 0.044(2) 0.034(2) 0.0084(16) 0.0010(16) 0.0075(16)
N2 0.057(3) 0.053(3) 0.037(2) -0.0014(19) 0.004(2) -0.013(2)
O 0.050(2) 0.055(2) 0.165(5) 0.024(3) 0.024(3) -0.0009(18)
C1 0.022(2) 0.036(2) 0.034(2) 0.0004(17) -0.0035(17) -0.0064(17)
C2 0.033(2) 0.034(2) 0.038(2) 0.0017(19) 0.002(2) -0.0027(18)
C3 0.039(3) 0.032(2) 0.047(3) 0.006(2) 0.000(2) -0.0023(19)
C4 0.034(2) 0.035(2) 0.055(3) -0.008(2) 0.003(2) 0.0009(19)
C5 0.030(2) 0.048(3) 0.033(2) -0.006(2) 0.0065(19) -0.002(2)
C6 0.028(2) 0.041(2) 0.031(2) 0.0057(18) -0.0055(18) -0.0029(18)
C7 0.026(2) 0.032(2) 0.042(2) 0.0002(19) 0.0038(19) 0.0014(17)
C8 0.029(2) 0.036(2) 0.044(3) 0.005(2) 0.005(2) 0.0029(18)
C9 0.043(3) 0.037(2) 0.055(3) 0.008(2) 0.019(2) 0.005(2)
C10 0.040(3) 0.043(3) 0.062(3) -0.001(2) 0.012(2) -0.007(2)
C11 0.031(2) 0.049(3) 0.048(3) -0.006(2) -0.002(2) 0.001(2)
C12 0.035(2) 0.038(2) 0.043(3) 0.003(2) 0.001(2) 0.0039(19)
C13 0.032(2) 0.044(3) 0.041(3) 0.005(2) 0.005(2) 0.0008(19)
C14 0.036(3) 0.049(3) 0.052(3) 0.004(2) 0.010(2) -0.004(2)
C15 0.051(3) 0.040(3) 0.073(4) 0.005(3) 0.031(3) -0.007(2)
C16 0.055(3) 0.049(3) 0.072(4) 0.022(3) 0.024(3) 0.011(3)
C17 0.044(3) 0.076(4) 0.045(3) 0.020(3) 0.009(3) 0.013(3)
C18 0.039(3) 0.053(3) 0.045(3) 0.012(2) 0.007(2) 0.007(2)
C19 0.032(2) 0.039(2) 0.040(3) 0.0061(19) 0.000(2) 0.0004(18)
C20 0.035(2) 0.036(2) 0.031(2) 0.0020(18) -0.0001(19) -0.0016(18)
C21 0.040(3) 0.034(2) 0.039(3) 0.0092(19) 0.008(2) 0.0010(19)
C22 0.033(2) 0.035(2) 0.048(3) 0.005(2) 0.003(2) 0.0001(19)
C23 0.036(3) 0.039(2) 0.041(3) -0.004(2) -0.008(2) 0.0041(19)
C24 0.040(3) 0.037(2) 0.037(3) 0.0045(19) -0.001(2) 0.0047(19)
C25 0.044(3) 0.034(2) 0.040(3) 0.0049(19) 0.006(2) 0.008(2)
C26 0.054(3) 0.044(3) 0.052(3) 0.011(2) 0.015(3) 0.014(2)
C27 0.044(3) 0.075(4) 0.053(3) 0.026(3) 0.011(3) 0.027(3)
C28 0.036(3) 0.054(3) 0.052(3) 0.026(2) 0.011(2) 0.011(2)
C29 0.026(3) 0.085(4) 0.074(4) 0.035(3) 0.000(2) 0.008(3)
C30 0.031(3) 0.082(4) 0.076(4) 0.032(3) -0.007(3) -0.003(3)
C31 0.033(3) 0.066(3) 0.046(3) 0.022(2) -0.007(2) -0.005(2)
C32 0.039(3) 0.077(4) 0.051(3) 0.014(3) -0.013(2) -0.020(3)
C33 0.052(3) 0.049(3) 0.045(3) 0.007(2) -0.004(2) -0.017(2)
C34 0.035(2) 0.042(2) 0.037(3) 0.0021(19) -0.001(2) -0.0103(19)
C35 0.029(2) 0.041(2) 0.027(2) 0.0064(18) 0.0024(18) -0.0040(18)
C36 0.032(2) 0.049(3) 0.032(2) 0.014(2) -0.001(2) -0.002(2)
C37 0.023(2) 0.054(3) 0.035(2) 0.017(2) 0.0002(18) 0.0035(19)
C38 0.034(3) 0.066(3) 0.036(3) -0.005(2) 0.004(2) -0.007(2)
C39 0.046(3) 0.095(4) 0.040(3) -0.011(3) 0.005(2) -0.025(3)
C40 0.079(4) 0.073(4) 0.043(3) 0.001(3) 0.002(3) -0.049(3)
C41 0.076(4) 0.055(3) 0.033(3) 0.001(2) -0.005(3) -0.033(3)
C42 0.120(6) 0.046(3) 0.043(3) 0.004(2) -0.009(4) -0.044(3)
C43 0.131(6) 0.036(3) 0.053(4) 0.000(2) -0.011(4) -0.009(4)
C44 0.093(4) 0.036(3) 0.036(3) -0.006(2) -0.011(3) 0.002(3)
C45 0.108(5) 0.045(3) 0.044(3) -0.003(2) -0.012(3) 0.027(3)
C46 0.084(4) 0.062(4) 0.050(3) -0.003(3) -0.001(3) 0.034(3)
C47 0.063(3) 0.047(3) 0.042(3) 0.003(2) 0.005(3) 0.016(2)
C48 0.039(2) 0.031(2) 0.022(2) 0.0050(17) -0.0015(18) 0.0128(18)
C49 0.065(3) 0.046(3) 0.028(2) -0.005(2) -0.010(2) 0.003(2)
C50 0.071(4) 0.036(3) 0.026(2) -0.0025(18) -0.003(2) -0.014(2)
C51 0.075(4) 0.054(3) 0.088(5) 0.017(3) 0.018(4) 0.009(3)
C52 0.066(4) 0.057(3) 0.063(4) 0.010(3) -0.009(3) -0.017(3)
C53 0.063(4) 0.090(4) 0.078(4) 0.026(3) -0.021(3) -0.023(3)
C54 0.046(3) 0.068(3) 0.063(4) 0.012(3) 0.010(3) 0.002(3)
N3 0.042(2) 0.0370(19) 0.029(2) -0.0025(15) 0.0025(17) -0.0012(16)
C55 0.052(3) 0.040(2) 0.034(3) -0.0074(19) 0.008(2) -0.004(2)
C56 0.054(3) 0.046(3) 0.044(3) 0.000(2) 0.002(2) 0.002(2)
C57 0.081(4) 0.043(3) 0.062(4) -0.003(2) 0.017(3) 0.008(3)
C58 0.130(6) 0.049(4) 0.107(6) 0.007(3) 0.010(5) 0.025(4)
C59 0.057(3) 0.044(2) 0.029(2) 0.0052(19) 0.001(2) -0.005(2)
C60 0.061(3) 0.040(3) 0.039(3) 0.001(2) 0.000(2) 0.002(2)
C61 0.052(3) 0.054(3) 0.040(3) 0.006(2) 0.005(2) 0.008(2)
C62 0.068(4) 0.052(3) 0.064(4) 0.006(3) 0.002(3) 0.007(3)
C63 0.040(2) 0.039(2) 0.031(2) -0.0090(19) -0.0035(19) 0.0011(19)
C64 0.046(3) 0.045(3) 0.041(3) -0.003(2) 0.009(2) -0.002(2)
C65 0.049(3) 0.051(3) 0.051(3) 0.001(2) -0.002(2) -0.005(2)
C66 0.052(3) 0.083(4) 0.110(5) -0.017(4) 0.003(4) -0.012(3)
C67 0.046(3) 0.044(3) 0.032(2) -0.0017(19) 0.003(2) 0.002(2)
C68 0.050(3) 0.058(3) 0.043(3) 0.001(2) -0.003(2) -0.007(2)
C69 0.044(3) 0.047(3) 0.058(3) 0.001(2) -0.006(2) 0.000(2)
C70 0.047(3) 0.078(4) 0.071(4) -0.010(3) -0.009(3) -0.006(3)

loop_
_atom_type_symbol
_atom_type_description
_atom_type_scat_dispersion_real
_atom_type_scat_dispersion_imag
_atom_type_scat_source
C C 0.0033 0.0016 'International Tables Vol C Tables 4.2.6.8 and 6.1.1.4'
H H 0.0000 0.0000 'International Tables Vol C Tables 4.2.6.8 and 6.1.1.4'
N N 0.0061 0.0033 'International Tables Vol C Tables 4.2.6.8 and 6.1.1.4'
O O 0.0106 0.0060 'International Tables Vol C Tables 4.2.6.8 and 6.1.1.4'
F F 0.0171 0.0103 'International Tables Vol C Tables 4.2.6.8 and 6.1.1.4'
Pt Pt -1.7033 8.3905 'International Tables Vol C Tables 4.2.6.8 and 6.1.1.4'
Tl Tl -2.8358 9.6688 'International Tables Vol C Tables 4.2.6.8 and 6.1.1.4'

loop_
_geom_angle_atom_site_label_1
_geom_angle_atom_site_label_2
_geom_angle_atom_site_label_3
_geom_angle
C1 Pt1 C35 91.26(16)
C1 Pt1 C7 91.66(16)
C35 Pt1 C7 172.81(16)
C1 Pt1 N1 172.21(14)
C35 Pt1 N1 81.09(15)
C7 Pt1 N1 95.77(14)
C1 Pt1 Tl 105.11(11)
C35 Pt1 Tl 94.37(11)
C7 Pt1 Tl 91.20(12)
N1 Pt1 Tl 77.11(9)
C19 Pt2 C13 89.44(17)
C19 Pt2 N2 170.15(16)
C13 Pt2 N2 94.79(16)
C19 Pt2 C48 94.69(16)
C13 Pt2 C48 175.85(17)
N2 Pt2 C48 81.19(16)
C19 Pt2 Tl 93.54(12)
C13 Pt2 Tl 102.60(13)
N2 Pt2 Tl 94.21(11)
C48 Pt2 Tl 76.76(11)
O Tl Pt1 98.82(11)
O Tl Pt2 101.32(11)
Pt1 Tl Pt2 155.909(10)
C25 N1 C37 118.9(4)
C25 N1 Pt1 129.2(3)
C37 N1 Pt1 112.0(3)
C38 N2 C50 116.9(4)
C38 N2 Pt2 131.2(3)
C50 N2 Pt2 111.6(3)
C54 O C51 112.0(4)
C54 O Tl 129.5(3)
C51 O Tl 117.7(3)
C6 C1 C2 113.4(4)
C6 C1 Pt1 121.4(3)
C2 C1 Pt1 124.8(3)
F1 C2 C3 116.8(4)
F1 C2 C1 119.8(4)
C3 C2 C1 123.4(4)
F2 C3 C4 119.1(4)
F2 C3 C2 120.7(4)
C4 C3 C2 120.2(4)
F3 C4 C5 120.8(4)
F3 C4 C3 120.0(4)
C5 C4 C3 119.2(4)
F4 C5 C4 120.0(4)
F4 C5 C6 120.8(4)
C4 C5 C6 119.1(4)
F5 C6 C5 116.1(4)
F5 C6 C1 119.2(4)
C5 C6 C1 124.6(4)
C8 C7 C12 113.4(4)
C8 C7 Pt1 121.0(3)
C12 C7 Pt1 125.6(3)
F6 C8 C9 115.9(4)
F6 C8 C7 119.8(4)
C9 C8 C7 124.3(4)
F7 C9 C10 119.2(4)
F7 C9 C8 121.4(5)
C10 C9 C8 119.4(4)
F8 C10 C9 120.4(4)
F8 C10 C11 120.5(5)
C9 C10 C11 119.1(4)
F9 C11 C10 119.2(4)
F9 C11 C12 121.5(4)
C10 C11 C12 119.4(4)
F10 C12 C11 115.9(4)
F10 C12 C7 119.7(4)
C11 C12 C7 124.4(4)
C14 C13 C18 113.4(4)
C14 C13 Pt2 123.4(3)
C18 C13 Pt2 123.2(3)
F11 C14 C13 120.0(4)
F11 C14 C15 115.7(4)
C13 C14 C15 124.3(5)
F12 C15 C16 120.3(5)
F12 C15 C14 121.1(5)
C16 C15 C14 118.6(5)
F13 C16 C17 120.3(6)
F13 C16 C15 119.5(5)
C17 C16 C15 120.1(5)
F14 C17 C16 119.7(5)
F14 C17 C18 121.4(5)
C16 C17 C18 118.8(5)
F15 C18 C17 115.9(4)
F15 C18 C13 119.4(4)
C17 C18 C13 124.7(5)
C20 C19 C24 112.3(4)
C20 C19 Pt2 127.1(3)
C24 C19 Pt2 120.4(3)
F16 C20 C21 116.4(4)
F16 C20 C19 118.8(4)
C21 C20 C19 124.8(4)
F17 C21 C22 119.1(4)
F17 C21 C20 121.8(4)
C22 C21 C20 119.1(4)
F18 C22 C23 120.5(4)
F18 C22 C21 120.2(4)
C23 C22 C21 119.3(4)
F19 C23 C22 119.6(4)
F19 C23 C24 121.1(4)
C22 C23 C24 119.3(4)
C23 C24 F20 115.8(4)
C23 C24 C19 125.1(4)
F20 C24 C19 119.1(4)
N1 C25 C26 121.5(4)
C27 C26 C25 120.3(5)
C26 C27 C28 119.8(4)
C27 C28 C37 117.8(5)
C27 C28 C29 124.9(5)
C37 C28 C29 117.3(5)
C30 C29 C28 121.5(5)
C29 C30 C31 122.2(5)
C32 C31 C36 117.4(4)
C32 C31 C30 124.4(5)
C36 C31 C30 118.1(5)
C33 C32 C31 120.1(4)
C32 C33 C34 120.9(4)
C35 C34 C33 122.0(4)
C34 C35 C36 116.4(4)
C34 C35 Pt1 131.1(3)
C36 C35 Pt1 112.3(3)
C35 C36 C31 123.1(4)
C35 C36 C37 117.2(4)
C31 C36 C37 119.7(4)
N1 C37 C28 121.8(4)
N1 C37 C36 117.2(4)
C28 C37 C36 121.0(4)
N2 C38 C39 121.3(5)
C40 C39 C38 121.1(5)
C39 C40 C41 120.5(5)
C40 C41 C50 117.5(5)
C40 C41 C42 124.9(5)
C50 C41 C42 117.6(5)
C43 C42 C41 121.8(5)
C42 C43 C44 121.9(6)
C45 C44 C49 117.3(5)
C45 C44 C43 124.6(5)
C49 C44 C43 118.1(6)
C46 C45 C44 119.7(5)
C45 C46 C47 119.5(5)
C48 C47 C46 122.9(5)
C47 C48 C49 118.2(4)
C47 C48 Pt2 129.8(3)
C49 C48 Pt2 111.9(3)
C48 C49 C44 122.2(5)
C48 C49 C50 117.6(4)
C44 C49 C50 120.2(5)
C41 C50 N2 122.6(5)
C41 C50 C49 120.4(5)
N2 C50 C49 117.1(4)
O C51 C52 104.5(4)
C51 C52 C53 102.2(4)
C54 C53 C52 103.4(4)
O C54 C53 105.1(4)
C55 N3 C67 110.6(3)
C55 N3 C59 107.2(3)
C67 N3 C59 110.4(3)
C55 N3 C63 110.6(3)
C67 N3 C63 107.8(3)
C59 N3 C63 110.2(3)
N3 C55 C56 115.3(3)
C57 C56 C55 109.5(4)
C58 C57 C56 112.3(5)
C60 C59 N3 114.9(3)
C61 C60 C59 112.1(4)
C62 C61 C60 112.5(4)
C64 C63 N3 114.8(3)
C65 C64 C63 111.4(4)
C64 C65 C66 112.7(4)
C68 C67 N3 115.1(4)
C67 C68 C69 111.8(4)
C70 C69 C68 111.4(4)

loop_
_geom_bond_atom_site_label_1
_geom_bond_atom_site_label_2
_geom_bond_distance
Pt1 C1 2.016(4)
Pt1 C35 2.053(4)
Pt1 C7 2.092(4)
Pt1 N1 2.104(3)
Pt1 Tl 2.9352(6)
Pt2 C19 2.045(4)
Pt2 C13 2.047(4)
Pt2 N2 2.061(4)
Pt2 C48 2.092(4)
Pt2 Tl 2.9705(6)
Tl O 2.630(4)
F1 C2 1.359(5)
F2 C3 1.363(5)
F3 C4 1.358(5)
F4 C5 1.349(5)
F5 C6 1.360(4)
F6 C8 1.369(5)
F7 C9 1.355(5)
F8 C10 1.352(5)
F9 C11 1.360(5)
F10 C12 1.368(5)
F11 C14 1.368(5)
F12 C15 1.349(6)
F13 C16 1.359(5)
F14 C17 1.351(6)
F15 C18 1.370(5)
F16 C20 1.361(5)
F17 C21 1.349(5)
F18 C22 1.357(5)
F19 C23 1.360(5)
F20 C24 1.377(5)
N1 C25 1.333(5)
N1 C37 1.373(5)
N2 C38 1.368(6)
N2 C50 1.414(6)
O C54 1.410(6)
O C51 1.426(6)
C1 C6 1.378(6)
C1 C2 1.391(5)
C2 C3 1.370(6)
C3 C4 1.364(6)
C4 C5 1.362(6)
C5 C6 1.375(6)
C7 C8 1.377(6)
C7 C12 1.380(6)
C8 C9 1.374(6)
C9 C10 1.367(7)
C10 C11 1.368(6)
C11 C12 1.372(6)
C13 C14 1.380(6)
C13 C18 1.389(6)
C14 C15 1.385(7)
C15 C16 1.375(8)
C16 C17 1.364(7)
C17 C18 1.372(6)
C19 C20 1.384(5)
C19 C24 1.392(6)
C20 C21 1.377(6)
C21 C22 1.371(6)
C22 C23 1.365(6)
C23 C24 1.366(6)
C25 C26 1.395(6)
C26 C27 1.366(7)
C27 C28 1.390(7)
C28 C37 1.410(6)
C28 C29 1.445(7)
C29 C30 1.341(7)
C30 C31 1.429(7)
C31 C32 1.412(7)
C31 C36 1.414(6)
C32 C33 1.361(7)
C33 C34 1.404(6)
C34 C35 1.376(6)
C35 C36 1.405(6)
C36 C37 1.432(6)
C38 C39 1.403(7)
C39 C40 1.364(8)
C40 C41 1.392(8)
C41 C50 1.414(6)
C41 C42 1.438(8)
C42 C43 1.340(8)
C43 C44 1.420(8)
C44 C45 1.396(8)
C44 C49 1.417(6)
C45 C46 1.386(8)
C46 C47 1.386(7)
C47 C48 1.329(6)
C48 C49 1.375(6)
C49 C50 1.421(7)
C51 C52 1.499(7)
C52 C53 1.515(7)
C53 C54 1.497(7)
N3 C55 1.515(5)
N3 C67 1.524(5)
N3 C59 1.529(5)
N3 C63 1.529(5)
C55 C56 1.522(6)
C56 C57 1.520(6)
C57 C58 1.517(7)
C59 C60 1.517(6)
C60 C61 1.510(6)
C61 C62 1.509(6)
C63 C64 1.521(6)
C64 C65 1.495(6)
C65 C66 1.525(7)
C67 C68 1.520(6)
C68 C69 1.528(6)
C69 C70 1.528(6)
